data_4107302
loop_
_publ_author_name
'Suk Joong Lee'
'Kaitlyn C. Gray'
'James S. Paek'
'Martin D. Burke'

_publ_section_title
;
 Simple, Efficient, and Modular Syntheses of Polyene Natural Products via
 Iterative Cross-Coupling
;
_journal_name_full 'Journal of the American Chemical Society'
_journal_page_first 466
_journal_page_last 468
_journal_paper_doi 10.1021/ja078129x
_journal_volume 130
_journal_year 2008
_chemical_formula_moiety '4(C7 H9 B Br N O4), 0.5(C4 H8 O2)'
_chemical_formula_sum 'C30 H40 B4 Br4 N4 O17'
_chemical_formula_weight 1091.54
_chemical_name_systematic
; 
? 
;
_space_group_IT_number 2
_symmetry_cell_setting triclinic
_symmetry_space_group_name_Hall '-P 1'
_symmetry_space_group_name_H-M 'P -1'
_atom_sites_solution_hydrogens geom
_atom_sites_solution_primary direct
_atom_sites_solution_secondary difmap
_audit_creation_method SHELXL-97
_audit_update_record
; 
2006-04-27   text and data added, srw 
;
_cell_angle_alpha 64.761(3)
_cell_angle_beta 80.814(4)
_cell_angle_gamma 84.864(4)
_cell_formula_units_Z 2
_cell_length_a 11.427(3)
_cell_length_b 13.496(3)
_cell_length_c 15.460(4)
_cell_measurement_reflns_used 1001
_cell_measurement_temperature 193(2)
_cell_measurement_theta_max 0.00
_cell_measurement_theta_min 0.00
_cell_volume 2128.3(9)
_computing_cell_refinement 'SAINT V6.22 (Bruker, 2001)'
_computing_data_collection 'SMART V5.625 (Bruker, 2001)'
_computing_data_reduction 'SAINT V6.22 (Bruker, 2001)'
_computing_molecular_graphics 'SHELXTL V6.12 (Bruker, 2001)'
_computing_publication_material 'XCIF (Bruker, 2001)'
_computing_structure_refinement 'SHELXTL V6.12 (Bruker, 2001)'
_computing_structure_solution 'SHELXTL V6.12 (Bruker, 2001)'
_diffrn_ambient_temperature 193(2)
_diffrn_measured_fraction_theta_full 0.996
_diffrn_measured_fraction_theta_max 0.996
_diffrn_measurement_device 'Siemens Platform/CCD'
_diffrn_measurement_method 'profile data from \w scans'
_diffrn_radiation_monochromator graphite
_diffrn_radiation_source 'normal-focus sealed tube'
_diffrn_radiation_type MoK\a
_diffrn_radiation_wavelength 0.71073
_diffrn_radiation_wavelength_id g19kas
_diffrn_reflns_av_R_equivalents 0.0307
_diffrn_reflns_av_sigmaI/netI 0.0368
_diffrn_reflns_limit_h_max 13
_diffrn_reflns_limit_h_min -13
_diffrn_reflns_limit_k_max 16
_diffrn_reflns_limit_k_min -16
_diffrn_reflns_limit_l_max 18
_diffrn_reflns_limit_l_min -18
_diffrn_reflns_number 23052
_diffrn_reflns_theta_full 25.34
_diffrn_reflns_theta_max 25.34
_diffrn_reflns_theta_min 1.70
_diffrn_standards_decay_% 0.5
_diffrn_standards_interval_time 306
_diffrn_standards_number 341
_exptl_absorpt_coefficient_mu 3.855
_exptl_absorpt_correction_T_max 0.6444
_exptl_absorpt_correction_T_min 0.2828
_exptl_absorpt_correction_type integration
_exptl_absorpt_process_details 'SHELXTL/XPREP (Bruker, 2001)'
_exptl_crystal_colour colorless
_exptl_crystal_density_diffrn 1.703
_exptl_crystal_description tabular
_exptl_crystal_F_000 1088
_exptl_crystal_id g19kas
_exptl_crystal_preparation
; 
The data crystal was mounted using oil (Parantone-N, Exxon) to a 
0.4 mm cryo-loop (Hampton Research) with the (-3 -2 -1) scattering 
planes roughly normal to the spindle axis. 
;
_exptl_crystal_size_max 0.40
_exptl_crystal_size_mid 0.29
_exptl_crystal_size_min 0.12
_refine_diff_density_max 0.552
_refine_diff_density_min -0.645
_refine_diff_density_rms 0.058
_refine_ls_extinction_coef 0.0032(2)
_refine_ls_extinction_expression Fc^*^=kFc[1+0.001xFc^2^\l^3^/sin(2\q)]^-1/4^
_refine_ls_extinction_method SHELXL
_refine_ls_goodness_of_fit_ref 1.002
_refine_ls_hydrogen_treatment noref
_refine_ls_matrix_type full
_refine_ls_number_parameters 622
_refine_ls_number_reflns 7776
_refine_ls_number_restraints 117
_refine_ls_restrained_S_all 1.007
_refine_ls_R_factor_all 0.0590
_refine_ls_R_factor_gt 0.0338
_refine_ls_shift/su_max 0.026
_refine_ls_shift/su_mean 0.001
_refine_ls_structure_factor_coef Fsqd
_refine_ls_weighting_details 'calc w=1/[\s^2^(Fo^2^)+(0.0313P)^2^+1.5262P] where P=(Fo^2^+2Fc^2^)/3'
_refine_ls_weighting_scheme calc
_refine_ls_wR_factor_gt 0.0699
_refine_ls_wR_factor_ref 0.0784
_reflns_number_gt 5683
_reflns_number_total 7776
_reflns_threshold_expression >2sigma(I)
_cod_data_source_file ja078129x-file005.cif
_cod_data_source_block g19kas
_cod_original_cell_volume 2128.4(9)
_cod_original_sg_symbol_Hall '-P 1 '
_cod_original_sg_symbol_H-M 'P -1 '
_cod_database_code 4107302

loop_
_symmetry_equiv_pos_as_xyz
'x, y, z'
'-x, -y, -z'

loop_
_atom_site_label
_atom_site_type_symbol
_atom_site_fract_x
_atom_site_fract_y
_atom_site_fract_z
_atom_site_U_iso_or_equiv
_atom_site_adp_type
_atom_site_occupancy
_atom_site_symmetry_multiplicity
_atom_site_calc_flag
_atom_site_refinement_flags
_atom_site_disorder_assembly
_atom_site_disorder_group
B1 B 0.6510(3) 0.5512(3) 0.2168(2) 0.0280(7) Uani 1 1 d . . .
C1 C 0.5402(2) 0.4202(2) 0.1922(2) 0.0319(7) Uani 1 1 d . . .
H1A H 0.5414 0.4419 0.1223 0.038 Uiso 1 1 calc R . .
H1B H 0.4786 0.3648 0.2284 0.038 Uiso 1 1 calc R . .
C2 C 0.6596(2) 0.3753(2) 0.2222(2) 0.0331(7) Uani 1 1 d . . .
C3 C 0.4733(2) 0.6155(2) 0.1340(2) 0.0311(7) Uani 1 1 d . . .
H3A H 0.4282 0.6671 0.1579 0.037 Uiso 1 1 calc R . .
H3B H 0.4218 0.5935 0.0998 0.037 Uiso 1 1 calc R . .
C4 C 0.5839(3) 0.6670(2) 0.0687(2) 0.0316(7) Uani 1 1 d . . .
C5 C 0.4362(3) 0.4884(3) 0.3080(2) 0.0383(7) Uani 1 1 d . . .
H5A H 0.3584 0.4693 0.3012 0.058 Uiso 1 1 calc R . .
H5B H 0.4270 0.5508 0.3253 0.058 Uiso 1 1 calc R . .
H5C H 0.4705 0.4255 0.3587 0.058 Uiso 1 1 calc R . .
C6 C 0.6602(2) 0.5998(2) 0.2911(2) 0.0307(7) Uani 1 1 d . . .
H6A H 0.6316 0.6724 0.2778 0.037 Uiso 1 1 calc R . .
C7 C 0.7061(3) 0.5435(2) 0.3706(2) 0.0343(7) Uani 1 1 d . . .
H7A H 0.7352 0.4713 0.3822 0.041 Uiso 1 1 calc R . .
Br1 Br 0.71866(3) 0.59619(3) 0.46445(2) 0.04726(11) Uani 1 1 d . . .
N1 N 0.51585(19) 0.51798(17) 0.21506(16) 0.0268(5) Uani 1 1 d . . .
O1 O 0.71730(16) 0.44742(15) 0.23547(14) 0.0315(5) Uani 1 1 d . . .
O2 O 0.69929(18) 0.28612(17) 0.23174(18) 0.0480(6) Uani 1 1 d . . .
O3 O 0.67845(16) 0.63022(15) 0.11419(14) 0.0309(4) Uani 1 1 d . . .
O4 O 0.58795(19) 0.73282(16) -0.01426(15) 0.0409(5) Uani 1 1 d . . .
B2 B 0.1475(3) 0.7460(3) 0.1946(3) 0.0319(8) Uani 1 1 d . . .
C8 C -0.0463(3) 0.7660(2) 0.1380(2) 0.0369(7) Uani 1 1 d . . .
H8A H -0.0507 0.8246 0.0725 0.044 Uiso 1 1 calc R . .
H8B H -0.1279 0.7439 0.1700 0.044 Uiso 1 1 calc R . .
C9 C 0.0254(3) 0.6695(2) 0.1325(2) 0.0367(7) Uani 1 1 d . . .
C10 C 0.0406(3) 0.9245(2) 0.1436(2) 0.0372(7) Uani 1 1 d . . .
H10A H 0.0455 0.9561 0.1900 0.045 Uiso 1 1 calc R . .
H10B H -0.0221 0.9646 0.1033 0.045 Uiso 1 1 calc R . .
C11 C 0.1575(3) 0.9312(3) 0.0818(2) 0.0355(7) Uani 1 1 d . . .
C12 C -0.0526(3) 0.7761(3) 0.2936(2) 0.0469(9) Uani 1 1 d . . .
H12A H -0.1317 0.8111 0.2877 0.070 Uiso 1 1 calc R . .
H12B H -0.0103 0.8017 0.3303 0.070 Uiso 1 1 calc R . .
H12C H -0.0602 0.6964 0.3271 0.070 Uiso 1 1 calc R . .
C13 C 0.2031(3) 0.7060(2) 0.2909(2) 0.0333(7) Uani 1 1 d . . .
H13A H 0.1791 0.6385 0.3430 0.040 Uiso 1 1 calc R . .
C14 C 0.2815(3) 0.7633(3) 0.3012(2) 0.0413(8) Uani 1 1 d . . .
H14A H 0.3030 0.8313 0.2487 0.050 Uiso 1 1 calc R . .
Br2 Br 0.35543(4) 0.72044(3) 0.41358(3) 0.06502(14) Uani 1 1 d . . .
N2 N 0.01515(19) 0.80544(18) 0.19523(16) 0.0287(5) Uani 1 1 d . . .
O5 O 0.12645(17) 0.65775(16) 0.16798(15) 0.0363(5) Uani 1 1 d . . .
O6 O -0.0052(2) 0.60982(18) 0.10130(18) 0.0509(6) Uani 1 1 d . . .
O7 O 0.21497(17) 0.83518(16) 0.11258(14) 0.0350(5) Uani 1 1 d . . .
O8 O 0.1959(2) 1.01231(18) 0.01353(16) 0.0499(6) Uani 1 1 d . . .
B3 B 0.1725(3) 0.2952(4) 0.2256(3) 0.0429(9) Uani 1 1 d DU . .
C15 C 0.1360(3) 0.2131(2) 0.1182(2) 0.0345(7) Uani 1 1 d . . .
H15A H 0.0665 0.1803 0.1103 0.041 Uiso 1 1 calc R A .
H15B H 0.1936 0.2332 0.0586 0.041 Uiso 1 1 calc R . .
C16 C 0.1918(3) 0.1337(3) 0.2035(3) 0.0448(8) Uani 1 1 d . A .
C17 C 0.1441(3) 0.4159(2) 0.0566(2) 0.0369(7) Uani 1 1 d . . .
H17A H 0.0878 0.4777 0.0517 0.044 Uiso 1 1 calc R A .
H17B H 0.1562 0.4094 -0.0056 0.044 Uiso 1 1 calc R . .
C18 C 0.2600(3) 0.4338(3) 0.0816(3) 0.0400(8) Uani 1 1 d . A .
C19 C -0.0335(2) 0.3164(3) 0.1611(2) 0.0422(8) Uani 1 1 d . . .
H19A H -0.0707 0.3242 0.1055 0.063 Uiso 1 1 calc R A .
H19B H -0.0565 0.3792 0.1767 0.063 Uiso 1 1 calc R . .
H19C H -0.0596 0.2487 0.2167 0.063 Uiso 1 1 calc R . .
C20 C 0.0977(6) 0.3050(5) 0.3188(4) 0.0353(15) Uani 0.587(6) 1 d PDU A 1
H20A H 0.0580 0.2437 0.3692 0.042 Uiso 0.587(6) 1 calc PR A 1
C21 C 0.0931(5) 0.3985(4) 0.3232(4) 0.0353(14) Uani 0.587(6) 1 d PDU A 1
H21A H 0.1389 0.4561 0.2736 0.042 Uiso 0.587(6) 1 calc PR A 1
Br3 Br -0.00029(15) 0.4274(2) 0.4235(2) 0.0524(4) Uani 0.587(6) 1 d PDU A 1
N3 N 0.09847(19) 0.3119(2) 0.13702(18) 0.0328(6) Uani 1 1 d . A .
O9 O 0.20946(19) 0.17986(19) 0.26075(17) 0.0494(6) Uani 1 1 d . A .
O10 O 0.2217(2) 0.0405(2) 0.2180(2) 0.0665(8) Uani 1 1 d . . .
O11 O 0.27434(17) 0.36692(18) 0.17168(17) 0.0415(5) Uani 1 1 d . A .
O12 O 0.3301(2) 0.50275(19) 0.02743(18) 0.0516(6) Uani 1 1 d . . .
B4 B 0.6645(3) 0.9821(3) 0.2340(2) 0.0335(8) Uani 1 1 d DU . .
C22 C 0.5234(3) 1.0294(3) 0.1152(3) 0.0473(9) Uani 1 1 d . . .
H22A H 0.4361 1.0360 0.1284 0.057 Uiso 1 1 calc R B .
H22B H 0.5475 1.0660 0.0445 0.057 Uiso 1 1 calc R . .
C23 C 0.5621(3) 0.9119(2) 0.1533(2) 0.0360(7) Uani 1 1 d . B .
C24 C 0.6683(3) 1.1650(2) 0.0967(2) 0.0373(7) Uani 1 1 d . . .
H24A H 0.6568 1.1842 0.0292 0.045 Uiso 1 1 calc R B .
H24B H 0.6573 1.2323 0.1079 0.045 Uiso 1 1 calc R . .
C25 C 0.7890(3) 1.1168(2) 0.1141(2) 0.0337(7) Uani 1 1 d . B .
C26 C 0.4923(3) 1.1277(3) 0.2204(2) 0.0373(7) Uani 1 1 d . . .
H26A H 0.4476 1.1879 0.1755 0.056 Uiso 1 1 calc R B .
H26B H 0.5331 1.1553 0.2566 0.056 Uiso 1 1 calc R . .
H26C H 0.4377 1.0704 0.2654 0.056 Uiso 1 1 calc R . .
C27 C 0.6513(5) 0.9642(4) 0.3436(3) 0.0392(12) Uani 0.811(7) 1 d PDU B 1
H27A H 0.6737 1.0203 0.3590 0.047 Uiso 0.811(7) 1 calc PR B 1
C28 C 0.6103(4) 0.8734(3) 0.4119(3) 0.0440(12) Uani 0.811(7) 1 d PDU B 1
H28A H 0.5808 0.8203 0.3963 0.053 Uiso 0.811(7) 1 calc PR B 1
Br4 Br 0.6087(4) 0.8454(3) 0.54534(16) 0.0974(9) Uani 0.811(7) 1 d PDU B 1
N4 N 0.58163(19) 1.08116(17) 0.16498(16) 0.0265(5) Uani 1 1 d . B .
O13 O 0.6377(2) 0.88938(16) 0.21611(16) 0.0428(5) Uani 1 1 d . B .
O14 O 0.5276(2) 0.84588(18) 0.13073(18) 0.0527(6) Uani 1 1 d . . .
O15 O 0.78438(18) 1.02073(18) 0.18817(17) 0.0525(6) Uani 1 1 d . B .
O16 O 0.87982(18) 1.16008(18) 0.06745(16) 0.0448(5) Uani 1 1 d . . .
C29 C -0.1576(9) 1.0747(9) 0.4764(9) 0.111(4) Uani 0.50 1 d PDU . .
H29A H -0.1982 1.1295 0.4244 0.166 Uiso 0.50 1 calc PR . .
H29B H -0.1313 1.1093 0.5141 0.166 Uiso 0.50 1 calc PR . .
H29C H -0.2122 1.0159 0.5185 0.166 Uiso 0.50 1 calc PR . .
O17 O -0.0344(6) 1.0372(6) 0.3492(5) 0.105(2) Uani 0.50 1 d PDU . .
C30 C -0.0516(7) 1.0275(6) 0.4338(6) 0.093(3) Uani 0.50 1 d PDU . .
O18 O 0.0193(6) 0.9750(6) 0.4982(6) 0.091(2) Uani 0.50 1 d PDU . .
C31 C 0.1235(7) 0.9267(6) 0.4663(7) 0.090(3) Uani 0.50 1 d PDU . .
H31A H 0.1721 0.9835 0.4120 0.108 Uiso 0.50 1 calc PR . .
H31B H 0.1023 0.8722 0.4447 0.108 Uiso 0.50 1 calc PR . .
C32 C 0.1916(10) 0.8712(9) 0.5533(8) 0.102(4) Uani 0.50 1 d PDU . .
H32A H 0.2758 0.8645 0.5307 0.153 Uiso 0.50 1 calc PR . .
H32B H 0.1601 0.7982 0.5943 0.153 Uiso 0.50 1 calc PR . .
H32C H 0.1823 0.9154 0.5905 0.153 Uiso 0.50 1 calc PR . .
C33 C 0.1053(8) 0.3625(7) 0.2857(5) 0.034(2) Uani 0.413(6) 1 d PDU A 2
H33A H 0.0904 0.4391 0.2536 0.040 Uiso 0.413(6) 1 calc PR A 2
C34 C 0.0724(7) 0.3110(7) 0.3775(5) 0.044(2) Uani 0.413(6) 1 d PDU A 2
H34A H 0.0922 0.2352 0.4080 0.053 Uiso 0.413(6) 1 calc PR A 2
Br5 Br -0.0132(2) 0.3782(5) 0.4545(2) 0.0622(7) Uani 0.413(6) 1 d PDU A 2
C35 C 0.6166(17) 0.9285(18) 0.3439(6) 0.039(4) Uani 0.189(7) 1 d PDU B 2
H35A H 0.5365 0.9062 0.3589 0.047 Uiso 0.189(7) 1 calc PR B 2
C36 C 0.6692(15) 0.9099(17) 0.4172(9) 0.057(4) Uani 0.189(7) 1 d PDU B 2
H36A H 0.7490 0.9299 0.4098 0.069 Uiso 0.189(7) 1 calc PR B 2
Br6 Br 0.5767(17) 0.8382(10) 0.5447(6) 0.091(3) Uani 0.189(7) 1 d PDU B 2

loop_
_atom_site_aniso_label
_atom_site_aniso_U_11
_atom_site_aniso_U_22
_atom_site_aniso_U_33
_atom_site_aniso_U_23
_atom_site_aniso_U_13
_atom_site_aniso_U_12
B1 0.0250(17) 0.0300(17) 0.0311(19) -0.0139(15) -0.0068(14) 0.0011(13)
C1 0.0297(16) 0.0282(15) 0.0435(18) -0.0199(14) -0.0067(14) -0.0010(12)
C2 0.0277(16) 0.0326(17) 0.0412(18) -0.0182(14) -0.0017(13) -0.0027(13)
C3 0.0294(16) 0.0298(15) 0.0368(17) -0.0156(13) -0.0094(13) 0.0037(12)
C4 0.0355(17) 0.0284(16) 0.0369(19) -0.0194(15) -0.0069(14) 0.0026(13)
C5 0.0303(16) 0.0436(18) 0.0390(18) -0.0180(15) 0.0069(14) -0.0073(14)
C6 0.0322(16) 0.0285(15) 0.0312(17) -0.0118(13) -0.0040(13) -0.0038(12)
C7 0.0383(17) 0.0356(17) 0.0326(17) -0.0174(14) -0.0029(14) -0.0061(13)
Br1 0.0545(2) 0.0614(2) 0.03201(19) -0.02386(16) -0.00154(15) -0.01718(17)
N1 0.0228(12) 0.0271(12) 0.0315(13) -0.0139(11) -0.0019(10) -0.0006(10)
O1 0.0253(10) 0.0312(11) 0.0438(12) -0.0204(10) -0.0083(9) 0.0013(8)
O2 0.0361(12) 0.0341(13) 0.0831(18) -0.0329(12) -0.0133(12) 0.0066(10)
O3 0.0283(11) 0.0344(11) 0.0309(11) -0.0145(9) -0.0028(9) -0.0024(8)
O4 0.0544(14) 0.0343(12) 0.0286(12) -0.0088(10) -0.0065(10) 0.0047(10)
B2 0.0292(18) 0.0305(18) 0.036(2) -0.0156(16) -0.0008(15) 0.0030(14)
C8 0.0302(16) 0.0359(17) 0.047(2) -0.0183(15) -0.0069(14) -0.0012(13)
C9 0.0384(18) 0.0339(17) 0.0380(18) -0.0153(15) -0.0032(15) -0.0039(14)
C10 0.0407(18) 0.0265(15) 0.0414(19) -0.0127(14) -0.0016(14) -0.0011(13)
C11 0.0390(18) 0.0378(18) 0.0310(18) -0.0150(15) -0.0032(14) -0.0065(15)
C12 0.0424(19) 0.051(2) 0.0352(19) -0.0130(16) 0.0085(15) 0.0075(16)
C13 0.0349(17) 0.0298(16) 0.0324(17) -0.0114(13) -0.0018(13) -0.0006(13)
C14 0.0435(19) 0.0391(18) 0.0375(19) -0.0107(15) -0.0101(15) -0.0018(15)
Br2 0.0728(3) 0.0679(3) 0.0577(3) -0.0195(2) -0.0305(2) -0.0150(2)
N2 0.0267(13) 0.0276(12) 0.0284(13) -0.0103(11) -0.0003(10) 0.0021(10)
O5 0.0360(12) 0.0344(11) 0.0435(13) -0.0208(10) -0.0104(10) 0.0065(9)
O6 0.0584(15) 0.0437(13) 0.0625(16) -0.0306(12) -0.0145(13) -0.0047(11)
O7 0.0312(11) 0.0396(12) 0.0299(11) -0.0121(9) 0.0012(9) -0.0014(9)
O8 0.0559(15) 0.0431(13) 0.0384(13) -0.0064(11) 0.0029(11) -0.0129(11)
B3 0.0251(18) 0.073(3) 0.046(2) -0.040(2) -0.0037(16) -0.0044(18)
C15 0.0271(15) 0.0421(18) 0.0433(19) -0.0267(15) -0.0049(14) 0.0016(13)
C16 0.0319(18) 0.051(2) 0.054(2) -0.0221(18) -0.0077(16) -0.0099(16)
C17 0.0291(16) 0.0427(18) 0.048(2) -0.0273(16) -0.0082(14) 0.0019(13)
C18 0.0306(17) 0.046(2) 0.060(2) -0.0393(19) -0.0051(16) 0.0014(15)
C19 0.0186(15) 0.061(2) 0.058(2) -0.0363(18) -0.0054(14) 0.0037(14)
C20 0.037(3) 0.033(4) 0.031(4) -0.009(3) -0.002(3) -0.009(3)
C21 0.030(3) 0.045(3) 0.033(3) -0.020(3) -0.005(2) 0.003(3)
Br3 0.0416(5) 0.0786(10) 0.0595(10) -0.0524(8) -0.0070(6) 0.0089(6)
N3 0.0204(12) 0.0468(15) 0.0414(15) -0.0283(13) -0.0048(11) 0.0018(11)
O9 0.0441(13) 0.0599(15) 0.0454(14) -0.0190(12) -0.0163(11) -0.0043(11)
O10 0.0711(18) 0.0415(15) 0.084(2) -0.0161(14) -0.0333(15) -0.0006(13)
O11 0.0300(12) 0.0529(14) 0.0554(15) -0.0335(12) -0.0128(10) -0.0006(10)
O12 0.0450(14) 0.0572(15) 0.0653(17) -0.0370(13) -0.0012(12) -0.0156(12)
B4 0.0323(19) 0.0319(18) 0.0305(18) -0.0082(15) -0.0054(15) 0.0039(15)
C22 0.063(2) 0.0360(18) 0.060(2) -0.0315(17) -0.0283(19) 0.0091(16)
C23 0.0399(18) 0.0303(16) 0.0371(18) -0.0175(14) 0.0087(15) -0.0055(14)
C24 0.0365(17) 0.0341(17) 0.0336(17) -0.0099(14) 0.0028(14) 0.0012(13)
C25 0.0340(18) 0.0378(17) 0.0350(18) -0.0189(15) -0.0086(14) -0.0025(14)
C26 0.0304(16) 0.0451(18) 0.0383(18) -0.0225(15) 0.0015(14) 0.0039(14)
C27 0.054(3) 0.034(3) 0.035(2) -0.0155(19) -0.015(2) -0.004(2)
C28 0.056(3) 0.047(3) 0.035(2) -0.022(2) -0.009(2) 0.000(2)
Br4 0.177(2) 0.0771(11) 0.0304(7) -0.0168(6) -0.0173(8) 0.0117(9)
N4 0.0286(12) 0.0264(12) 0.0278(13) -0.0151(10) -0.0031(10) 0.0014(10)
O13 0.0546(14) 0.0286(11) 0.0451(14) -0.0146(10) -0.0145(11) 0.0092(10)
O14 0.0645(16) 0.0392(13) 0.0641(17) -0.0320(12) -0.0004(13) -0.0103(11)
O15 0.0316(12) 0.0498(14) 0.0530(15) 0.0019(12) -0.0128(11) 0.0032(10)
O16 0.0316(12) 0.0529(13) 0.0488(14) -0.0190(11) -0.0041(11) -0.0103(10)
C29 0.090(8) 0.111(10) 0.125(11) -0.040(8) -0.028(7) 0.000(7)
O17 0.087(5) 0.119(5) 0.097(5) -0.027(5) -0.020(4) -0.018(4)
C30 0.077(5) 0.099(6) 0.096(6) -0.028(6) -0.014(5) -0.025(4)
O18 0.078(5) 0.109(6) 0.073(4) -0.027(5) -0.002(4) -0.009(4)
C31 0.089(6) 0.097(6) 0.074(6) -0.027(5) -0.005(5) -0.007(5)
C32 0.103(8) 0.117(9) 0.097(8) -0.046(8) -0.032(6) -0.007(7)
C33 0.037(4) 0.036(5) 0.026(5) -0.010(4) -0.004(4) -0.005(5)
C34 0.041(4) 0.062(5) 0.032(4) -0.021(4) -0.010(4) 0.006(4)
Br5 0.0478(8) 0.110(2) 0.0425(11) -0.0479(13) -0.0038(7) 0.0066(12)
C35 0.050(9) 0.037(9) 0.032(5) -0.011(7) -0.022(6) -0.001(7)
C36 0.073(9) 0.065(9) 0.030(6) -0.013(7) -0.025(6) 0.018(8)
Br6 0.184(8) 0.045(2) 0.024(3) -0.008(2) 0.020(3) 0.004(3)

loop_
_atom_type_symbol
_atom_type_description
_atom_type_scat_dispersion_real
_atom_type_scat_dispersion_imag
_atom_type_scat_source
C C 0.0033 0.0016 'International Tables Vol C Tables 4.2.6.8 and 6.1.1.4'
H H 0.0000 0.0000 'International Tables Vol C Tables 4.2.6.8 and 6.1.1.4'
B B 0.0013 0.0007 'International Tables Vol C Tables 4.2.6.8 and 6.1.1.4'
N N 0.0061 0.0033 'International Tables Vol C Tables 4.2.6.8 and 6.1.1.4'
O O 0.0106 0.0060 'International Tables Vol C Tables 4.2.6.8 and 6.1.1.4'
Br Br -0.2901 2.4595 'International Tables Vol C Tables 4.2.6.8 and 6.1.1.4'

loop_
_exptl_crystal_face_index_h
_exptl_crystal_face_index_k
_exptl_crystal_face_index_l
_exptl_crystal_face_perp_dist
0.00 0.00 1.00 0.0600
0.00 0.00 -1.00 0.0600
-2.00 3.00 -1.00 0.1500
1.00 -3.00 0.00 0.1400
-1.00 0.00 0.00 0.1800
3.00 2.00 1.00 0.2100

loop_
_geom_angle_atom_site_label_1
_geom_angle_atom_site_label_2
_geom_angle_atom_site_label_3
_geom_angle
O1 B1 O3 110.9(2)
O1 B1 C6 114.1(2)
O3 B1 C6 114.1(2)
O1 B1 N1 101.9(2)
O3 B1 N1 99.3(2)
C6 B1 N1 115.0(2)
N1 C1 C2 105.8(2)
N1 C1 H1A 110.6
C2 C1 H1A 110.6
N1 C1 H1B 110.6
C2 C1 H1B 110.6
H1A C1 H1B 108.7
O2 C2 O1 123.9(3)
O2 C2 C1 124.9(3)
O1 C2 C1 111.2(2)
N1 C3 C4 104.9(2)
N1 C3 H3A 110.8
C4 C3 H3A 110.8
N1 C3 H3B 110.8
C4 C3 H3B 110.8
H3A C3 H3B 108.9
O4 C4 O3 123.7(3)
O4 C4 C3 125.4(3)
O3 C4 C3 110.9(2)
N1 C5 H5A 109.5
N1 C5 H5B 109.5
H5A C5 H5B 109.5
N1 C5 H5C 109.5
H5A C5 H5C 109.5
H5B C5 H5C 109.5
C7 C6 B1 121.9(3)
C7 C6 H6A 119.0
B1 C6 H6A 119.0
C6 C7 Br1 124.3(2)
C6 C7 H7A 117.9
Br1 C7 H7A 117.9
C5 N1 C3 113.5(2)
C5 N1 C1 110.2(2)
C3 N1 C1 112.7(2)
C5 N1 B1 114.4(2)
C3 N1 B1 103.3(2)
C1 N1 B1 101.9(2)
C2 O1 B1 113.3(2)
C4 O3 B1 114.0(2)
O5 B2 O7 110.9(2)
O5 B2 C13 114.1(2)
O7 B2 C13 112.9(2)
O5 B2 N2 101.9(2)
O7 B2 N2 100.4(2)
C13 B2 N2 115.4(2)
N2 C8 C9 106.6(2)
N2 C8 H8A 110.4
C9 C8 H8A 110.4
N2 C8 H8B 110.4
C9 C8 H8B 110.4
H8A C8 H8B 108.6
O6 C9 O5 124.3(3)
O6 C9 C8 124.6(3)
O5 C9 C8 111.1(3)
N2 C10 C11 105.4(2)
N2 C10 H10A 110.7
C11 C10 H10A 110.7
N2 C10 H10B 110.7
C11 C10 H10B 110.7
H10A C10 H10B 108.8
O8 C11 O7 123.8(3)
O8 C11 C10 125.5(3)
O7 C11 C10 110.7(2)
N2 C12 H12A 109.5
N2 C12 H12B 109.5
H12A C12 H12B 109.5
N2 C12 H12C 109.5
H12A C12 H12C 109.5
H12B C12 H12C 109.5
C14 C13 B2 121.6(3)
C14 C13 H13A 119.2
B2 C13 H13A 119.2
C13 C14 Br2 124.5(3)
C13 C14 H14A 117.7
Br2 C14 H14A 117.7
C10 N2 C8 112.3(2)
C10 N2 C12 112.5(2)
C8 N2 C12 110.6(2)
C10 N2 B2 103.4(2)
C8 N2 B2 103.1(2)
C12 N2 B2 114.4(2)
C9 O5 B2 113.8(2)
C11 O7 B2 114.1(2)
O9 B3 O11 111.0(3)
O9 B3 C20 103.9(3)
O11 B3 C20 120.3(3)
O9 B3 C33 129.2(4)
O11 B3 C33 100.2(4)
O9 B3 N3 102.8(2)
O11 B3 N3 100.9(3)
C20 B3 N3 116.8(3)
C33 B3 N3 109.6(4)
C16 C15 N3 106.7(2)
C16 C15 H15A 110.4
N3 C15 H15A 110.4
C16 C15 H15B 110.4
N3 C15 H15B 110.4
H15A C15 H15B 108.6
O10 C16 O9 123.3(3)
O10 C16 C15 125.3(3)
O9 C16 C15 111.4(3)
N3 C17 C18 105.5(3)
N3 C17 H17A 110.6
C18 C17 H17A 110.6
N3 C17 H17B 110.6
C18 C17 H17B 110.6
H17A C17 H17B 108.8
O12 C18 O11 123.9(3)
O12 C18 C17 124.5(3)
O11 C18 C17 111.6(3)
N3 C19 H19A 109.5
N3 C19 H19B 109.5
H19A C19 H19B 109.5
N3 C19 H19C 109.5
H19A C19 H19C 109.5
H19B C19 H19C 109.5
C21 C20 B3 118.0(5)
C21 C20 H20A 121.0
B3 C20 H20A 121.0
C20 C21 Br3 123.5(4)
C20 C21 H21A 118.2
Br3 C21 H21A 118.2
C17 N3 C15 113.0(2)
C17 N3 C19 111.9(2)
C15 N3 C19 110.3(2)
C17 N3 B3 104.0(2)
C15 N3 B3 102.7(2)
C19 N3 B3 114.6(2)
C16 O9 B3 113.5(3)
C18 O11 B3 113.8(2)
O13 B4 O15 110.6(3)
O13 B4 C35 94.9(8)
O15 B4 C35 128.2(7)
O13 B4 C27 116.9(3)
O15 B4 C27 108.3(3)
O13 B4 N4 102.4(2)
O15 B4 N4 101.8(2)
C35 B4 N4 116.2(9)
C27 B4 N4 115.8(3)
C23 C22 N4 107.1(3)
C23 C22 H22A 110.3
N4 C22 H22A 110.3
C23 C22 H22B 110.3
N4 C22 H22B 110.3
H22A C22 H22B 108.5
O14 C23 O13 124.5(3)
O14 C23 C22 124.1(3)
O13 C23 C22 111.4(3)
C25 C24 N4 107.4(2)
C25 C24 H24A 110.2
N4 C24 H24A 110.2
C25 C24 H24B 110.2
N4 C24 H24B 110.2
H24A C24 H24B 108.5
O16 C25 O15 124.0(3)
O16 C25 C24 124.8(3)
O15 C25 C24 111.2(3)
N4 C26 H26A 109.5
N4 C26 H26B 109.5
H26A C26 H26B 109.5
N4 C26 H26C 109.5
H26A C26 H26C 109.5
H26B C26 H26C 109.5
C28 C27 B4 120.2(4)
C28 C27 H27A 119.9
B4 C27 H27A 119.9
C27 C28 Br4 120.3(4)
C27 C28 H28A 119.8
Br4 C28 H28A 119.8
C24 N4 C22 111.9(2)
C24 N4 C26 111.4(2)
C22 N4 C26 111.5(2)
C24 N4 B4 104.1(2)
C22 N4 B4 104.3(2)
C26 N4 B4 113.1(2)
C23 O13 B4 114.8(2)
C25 O15 B4 115.2(2)
C30 C29 H29A 109.5
C30 C29 H29B 109.5
H29A C29 H29B 109.5
C30 C29 H29C 109.5
H29A C29 H29C 109.5
H29B C29 H29C 109.5
O17 C30 O18 124.9(9)
O17 C30 C29 124.6(9)
O18 C30 C29 110.5(8)
C30 O18 C31 115.8(8)
O18 C31 C32 106.1(8)
O18 C31 H31A 110.5
C32 C31 H31A 110.5
O18 C31 H31B 110.5
C32 C31 H31B 110.5
H31A C31 H31B 108.7
C31 C32 H32A 109.5
C31 C32 H32B 109.5
H32A C32 H32B 109.5
C31 C32 H32C 109.5
H32A C32 H32C 109.5
H32B C32 H32C 109.5
C34 C33 B3 119.6(7)
C34 C33 H33A 120.2
B3 C33 H33A 120.2
C33 C34 Br5 123.7(6)
C33 C34 H34A 118.1
Br5 C34 H34A 118.1
C36 C35 B4 129.7(13)
C36 C35 H35A 115.1
B4 C35 H35A 115.1
C35 C36 Br6 116.7(10)
C35 C36 H36A 121.6
Br6 C36 H36A 121.6

loop_
_geom_bond_atom_site_label_1
_geom_bond_atom_site_label_2
_geom_bond_distance
B1 O1 1.468(4)
B1 O3 1.487(4)
B1 C6 1.566(4)
B1 N1 1.654(4)
C1 N1 1.498(3)
C1 C2 1.503(4)
C1 H1A 0.9900
C1 H1B 0.9900
C2 O2 1.203(3)
C2 O1 1.324(3)
C3 N1 1.488(4)
C3 C4 1.500(4)
C3 H3A 0.9900
C3 H3B 0.9900
C4 O4 1.205(3)
C4 O3 1.326(3)
C5 N1 1.487(4)
C5 H5A 0.9800
C5 H5B 0.9800
C5 H5C 0.9800
C6 C7 1.304(4)
C6 H6A 0.9500
C7 Br1 1.897(3)
C7 H7A 0.9500
B2 O5 1.465(4)
B2 O7 1.484(4)
B2 C13 1.571(5)
B2 N2 1.648(4)
C8 N2 1.492(4)
C8 C9 1.502(4)
C8 H8A 0.9900
C8 H8B 0.9900
C9 O6 1.200(3)
C9 O5 1.324(4)
C10 N2 1.490(3)
C10 C11 1.498(4)
C10 H10A 0.9900
C10 H10B 0.9900
C11 O8 1.207(3)
C11 O7 1.326(4)
C12 N2 1.494(4)
C12 H12A 0.9800
C12 H12B 0.9800
C12 H12C 0.9800
C13 C14 1.303(4)
C13 H13A 0.9500
C14 Br2 1.896(3)
C14 H14A 0.9500
B3 O9 1.460(5)
B3 O11 1.479(4)
B3 C20 1.605(6)
B3 C33 1.627(7)
B3 N3 1.647(4)
C15 C16 1.495(5)
C15 N3 1.496(4)
C15 H15A 0.9900
C15 H15B 0.9900
C16 O10 1.206(4)
C16 O9 1.328(4)
C17 N3 1.491(4)
C17 C18 1.503(4)
C17 H17A 0.9900
C17 H17B 0.9900
C18 O12 1.210(4)
C18 O11 1.325(4)
C19 N3 1.496(3)
C19 H19A 0.9800
C19 H19B 0.9800
C19 H19C 0.9800
C20 C21 1.289(6)
C20 H20A 0.9500
C21 Br3 1.900(5)
C21 H21A 0.9500
B4 O13 1.458(4)
B4 O15 1.467(4)
B4 C35 1.560(9)
B4 C27 1.590(5)
B4 N4 1.644(4)
C22 C23 1.490(4)
C22 N4 1.493(4)
C22 H22A 0.9900
C22 H22B 0.9900
C23 O14 1.202(3)
C23 O13 1.324(4)
C24 C25 1.486(4)
C24 N4 1.492(4)
C24 H24A 0.9900
C24 H24B 0.9900
C25 O16 1.203(3)
C25 O15 1.312(4)
C26 N4 1.495(3)
C26 H26A 0.9800
C26 H26B 0.9800
C26 H26C 0.9800
C27 C28 1.296(5)
C27 H27A 0.9500
C28 Br4 1.929(5)
C28 H28A 0.9500
C29 C30 1.508(8)
C29 H29A 0.9800
C29 H29B 0.9800
C29 H29C 0.9800
O17 C30 1.241(8)
C30 O18 1.305(8)
O18 C31 1.425(8)
C31 C32 1.531(9)
C31 H31A 0.9900
C31 H31B 0.9900
C32 H32A 0.9800
C32 H32B 0.9800
C32 H32C 0.9800
C33 C34 1.294(8)
C33 H33A 0.9500
C34 Br5 1.893(7)
C34 H34A 0.9500
C35 C36 1.288(10)
C35 H35A 0.9500
C36 Br6 1.957(10)
C36 H36A 0.9500

loop_
_geom_torsion_atom_site_label_1
_geom_torsion_atom_site_label_2
_geom_torsion_atom_site_label_3
_geom_torsion_atom_site_label_4
_geom_torsion
N1 C1 C2 O2 165.4(3)
N1 C1 C2 O1 -15.6(3)
N1 C3 C4 O4 162.8(3)
N1 C3 C4 O3 -17.0(3)
O1 B1 C6 C7 -10.8(4)
O3 B1 C6 C7 -139.7(3)
N1 B1 C6 C7 106.4(3)
B1 C6 C7 Br1 -179.3(2)
C4 C3 N1 C5 150.4(2)
C4 C3 N1 C1 -83.4(3)
C4 C3 N1 B1 25.8(3)
C2 C1 N1 C5 -99.3(3)
C2 C1 N1 C3 132.7(2)
C2 C1 N1 B1 22.6(3)
O1 B1 N1 C5 96.4(3)
O3 B1 N1 C5 -149.7(2)
C6 B1 N1 C5 -27.4(3)
O1 B1 N1 C3 -139.6(2)
O3 B1 N1 C3 -25.8(2)
C6 B1 N1 C3 96.5(3)
O1 B1 N1 C1 -22.5(3)
O3 B1 N1 C1 91.3(2)
C6 B1 N1 C1 -146.4(2)
O2 C2 O1 B1 178.4(3)
C1 C2 O1 B1 -0.5(3)
O3 B1 O1 C2 -90.3(3)
C6 B1 O1 C2 139.1(3)
N1 B1 O1 C2 14.6(3)
O4 C4 O3 B1 178.8(3)
C3 C4 O3 B1 -1.4(3)
O1 B1 O3 C4 123.6(2)
C6 B1 O3 C4 -105.9(3)
N1 B1 O3 C4 17.0(3)
N2 C8 C9 O6 171.1(3)
N2 C8 C9 O5 -8.0(3)
N2 C10 C11 O8 162.0(3)
N2 C10 C11 O7 -18.5(3)
O5 B2 C13 C14 143.0(3)
O7 B2 C13 C14 15.3(4)
N2 B2 C13 C14 -99.4(3)
B2 C13 C14 Br2 -178.8(2)
C11 C10 N2 C8 -86.7(3)
C11 C10 N2 C12 147.7(3)
C11 C10 N2 B2 23.8(3)
C9 C8 N2 C10 126.6(2)
C9 C8 N2 C12 -106.8(3)
C9 C8 N2 B2 15.9(3)
O5 B2 N2 C10 -135.5(2)
O7 B2 N2 C10 -21.3(3)
C13 B2 N2 C10 100.3(3)
O5 B2 N2 C8 -18.3(3)
O7 B2 N2 C8 95.8(2)
C13 B2 N2 C8 -142.5(3)
O5 B2 N2 C12 101.8(3)
O7 B2 N2 C12 -144.0(2)
C13 B2 N2 C12 -22.4(3)
O6 C9 O5 B2 175.5(3)
C8 C9 O5 B2 -5.4(3)
O7 B2 O5 C9 -91.2(3)
C13 B2 O5 C9 140.0(3)
N2 B2 O5 C9 14.9(3)
O8 C11 O7 B2 -177.0(3)
C10 C11 O7 B2 3.5(3)
O5 B2 O7 C11 118.4(3)
C13 B2 O7 C11 -112.2(3)
N2 B2 O7 C11 11.3(3)
N3 C15 C16 O10 172.1(3)
N3 C15 C16 O9 -10.5(3)
N3 C17 C18 O12 170.4(3)
N3 C17 C18 O11 -11.9(3)
O9 B3 C20 C21 152.9(5)
O11 B3 C20 C21 28.1(8)
C33 B3 C20 C21 -15.0(8)
N3 B3 C20 C21 -94.7(6)
B3 C20 C21 Br3 175.3(4)
C18 C17 N3 C15 -91.8(3)
C18 C17 N3 C19 143.0(2)
C18 C17 N3 B3 18.8(3)
C16 C15 N3 C17 127.2(2)
C16 C15 N3 C19 -106.8(3)
C16 C15 N3 B3 15.8(3)
O9 B3 N3 C17 -134.0(2)
O11 B3 N3 C17 -19.4(3)
C20 B3 N3 C17 113.0(4)
C33 B3 N3 C17 85.7(4)
O9 B3 N3 C15 -16.1(3)
O11 B3 N3 C15 98.6(3)
C20 B3 N3 C15 -129.0(3)
C33 B3 N3 C15 -156.3(4)
O9 B3 N3 C19 103.5(3)
O11 B3 N3 C19 -141.8(2)
C20 B3 N3 C19 -9.5(4)
C33 B3 N3 C19 -36.8(5)
O10 C16 O9 B3 176.4(3)
C15 C16 O9 B3 -1.1(4)
O11 B3 O9 C16 -96.3(3)
C20 B3 O9 C16 133.1(3)
C33 B3 O9 C16 139.9(5)
N3 B3 O9 C16 10.9(3)
O12 C18 O11 B3 175.8(3)
C17 C18 O11 B3 -2.0(3)
O9 B3 O11 C18 121.7(3)
C20 B3 O11 C18 -116.9(4)
C33 B3 O11 C18 -99.1(4)
N3 B3 O11 C18 13.3(3)
N4 C22 C23 O14 177.0(3)
N4 C22 C23 O13 -2.0(4)
N4 C24 C25 O16 175.4(3)
N4 C24 C25 O15 -5.3(3)
O13 B4 C27 C28 -4.8(6)
O15 B4 C27 C28 -130.5(5)
C35 B4 C27 C28 19(2)
N4 B4 C27 C28 116.0(5)
B4 C27 C28 Br4 173.9(3)
C25 C24 N4 C22 -105.9(3)
C25 C24 N4 C26 128.4(3)
C25 C24 N4 B4 6.2(3)
C23 C22 N4 C24 114.4(3)
C23 C22 N4 C26 -120.0(3)
C23 C22 N4 B4 2.4(3)
O13 B4 N4 C24 -119.6(2)
O15 B4 N4 C24 -5.1(3)
C35 B4 N4 C24 138.5(8)
C27 B4 N4 C24 112.0(3)
O13 B4 N4 C22 -2.1(3)
O15 B4 N4 C22 112.4(3)
C35 B4 N4 C22 -104.0(8)
C27 B4 N4 C22 -130.5(3)
O13 B4 N4 C26 119.3(2)
O15 B4 N4 C26 -126.3(2)
C35 B4 N4 C26 17.4(9)
C27 B4 N4 C26 -9.1(4)
O14 C23 O13 B4 -178.5(3)
C22 C23 O13 B4 0.5(4)
O15 B4 O13 C23 -106.7(3)
C35 B4 O13 C23 119.2(8)
C27 B4 O13 C23 128.7(3)
N4 B4 O13 C23 1.0(3)
O16 C25 O15 B4 -179.0(3)
C24 C25 O15 B4 1.7(4)
O13 B4 O15 C25 110.4(3)
C35 B4 O15 C25 -135.2(12)
C27 B4 O15 C25 -120.3(3)
N4 B4 O15 C25 2.2(3)
O17 C30 O18 C31 0.4(5)
C29 C30 O18 C31 -179.8(2)
C30 O18 C31 C32 179.7(3)
O9 B3 C33 C34 -3.5(11)
O11 B3 C33 C34 -131.5(8)
C20 B3 C33 C34 11.8(7)
N3 B3 C33 C34 123.0(8)
B3 C33 C34 Br5 -176.8(5)
O13 B4 C35 C36 124(3)
O15 B4 C35 C36 2(3)
C27 B4 C35 C36 -34.8(17)
N4 B4 C35 C36 -130(2)
B4 C35 C36 Br6 -179.2(16)
